data_2217917
loop_
_publ_author_name
'Nakaema, Kosuke'
'Imaizumi, Masahiro'
'Noguchi, Keiichi'
'Yonezawa, Noriyuki'

_publ_section_title
;
 2,7-Bis(4-acetylphenoxy)naphthalene
;
_journal_coeditor_code FL2193
_journal_issue 4
_journal_name_full 'Acta Crystallographica Section E'
_journal_page_first o747
_journal_paper_doi 10.1107/S1600536808007496
_journal_volume 64
_journal_year 2008
_chemical_formula_iupac 'C26 H20 O4'
_chemical_formula_moiety 'C26 H20 O4'
_chemical_formula_sum 'C26 H20 O4'
_chemical_formula_weight 396.42
_chemical_melting_point_gt 430.2
_chemical_melting_point_lt 430.9
_chemical_name_systematic
;
2,7-Bis(4-acetylphenoxy)naphthalene
;
_space_group_IT_number 2
_symmetry_cell_setting triclinic
_symmetry_space_group_name_Hall '-P 1'
_symmetry_space_group_name_H-M 'P -1'
_atom_sites_solution_hydrogens difmap
_atom_sites_solution_primary direct
_atom_sites_solution_secondary difmap
_cell_angle_alpha 90.322(2)
_cell_angle_beta 95.534(2)
_cell_angle_gamma 102.283(2)
_cell_formula_units_Z 2
_cell_length_a 5.8691(2)
_cell_length_b 7.9105(2)
_cell_length_c 21.4040(5)
_cell_measurement_reflns_used 12820
_cell_measurement_temperature 193
_cell_measurement_theta_max 68.2
_cell_measurement_theta_min 4.2
_cell_volume 966.11(5)
_computing_cell_refinement 'PROCESS-AUTO (Rigaku, 1998)'
_computing_data_collection 'PROCESS-AUTO (Rigaku, 1998)'
_computing_data_reduction 'CrystalStructure (Rigaku/MSC, 2004)'
_computing_molecular_graphics 'ORTEPIII (Burnett & Johnson, 1996)'
_computing_publication_material 'SHELXL97 (Sheldrick, 2008)'
_computing_structure_refinement 'SHELXL97 (Sheldrick, 2008)'
_computing_structure_solution 'SIR2004 (Burla, <i>et al</i>, 2005)'
_diffrn_ambient_temperature 193
_diffrn_detector_area_resol_mean 10.00
_diffrn_measured_fraction_theta_full 0.982
_diffrn_measured_fraction_theta_max 0.982
_diffrn_measurement_device_type 'Rigaku R-AXIS RAPID'
_diffrn_measurement_method \w
_diffrn_radiation_monochromator graphite
_diffrn_radiation_source 'rotating anode'
_diffrn_radiation_type CuK\a
_diffrn_radiation_wavelength 1.54187
_diffrn_reflns_av_R_equivalents 0.0300
_diffrn_reflns_av_sigmaI/netI 0.0280
_diffrn_reflns_limit_h_max 6
_diffrn_reflns_limit_h_min -6
_diffrn_reflns_limit_k_max 9
_diffrn_reflns_limit_k_min -9
_diffrn_reflns_limit_l_max 25
_diffrn_reflns_limit_l_min -25
_diffrn_reflns_number 17040
_diffrn_reflns_theta_full 68.17
_diffrn_reflns_theta_max 68.17
_diffrn_reflns_theta_min 4.15
_exptl_absorpt_coefficient_mu 0.738
_exptl_absorpt_correction_T_max 0.985
_exptl_absorpt_correction_T_min 0.792
_exptl_absorpt_correction_type numerical
_exptl_absorpt_process_details '(NUMABS; Higashi, 1999)'
_exptl_crystal_colour 'clear pale purple'
_exptl_crystal_density_diffrn 1.363
_exptl_crystal_density_method 'not measured'
_exptl_crystal_description platelet
_exptl_crystal_F_000 416
_exptl_crystal_size_max 0.60
_exptl_crystal_size_mid 0.20
_exptl_crystal_size_min 0.02
_refine_diff_density_max 0.191
_refine_diff_density_min -0.241
_refine_ls_extinction_method none
_refine_ls_goodness_of_fit_ref 1.091
_refine_ls_hydrogen_treatment constr
_refine_ls_matrix_type full
_refine_ls_number_parameters 273
_refine_ls_number_reflns 3467
_refine_ls_number_restraints 0
_refine_ls_restrained_S_all 1.091
_refine_ls_R_factor_all 0.0559
_refine_ls_R_factor_gt 0.0430
_refine_ls_shift/su_max 0.001
_refine_ls_shift/su_mean 0.000
_refine_ls_structure_factor_coef Fsqd
_refine_ls_weighting_details 'calc w=1/[\s^2^(Fo^2^)+(0.0673P)^2^+0.0881P] where P=(Fo^2^+2Fc^2^)/3'
_refine_ls_weighting_scheme calc
_refine_ls_wR_factor_gt 0.1103
_refine_ls_wR_factor_ref 0.1246
_reflns_number_gt 2617
_reflns_number_total 3467
_reflns_threshold_expression I>2\s(I)
_cod_data_source_file fl2193.cif
_cod_data_source_block I
_cod_database_code 2217917
_cod_database_fobs_code 2217917

loop_
_symmetry_equiv_pos_site_id
_symmetry_equiv_pos_as_xyz
1 +X,+Y,+Z
2 -X,-Y,-Z

loop_
_atom_site_type_symbol
_atom_site_label
_atom_site_fract_x
_atom_site_fract_y
_atom_site_fract_z
_atom_site_U_iso_or_equiv
_atom_site_adp_type
_atom_site_calc_flag
_atom_site_refinement_flags
_atom_site_occupancy
O O1 0.4929(2) 0.04326(15) 0.14405(5) 0.0460(3) Uani d . 1
O O2 0.7532(2) 0.44294(17) -0.10302(6) 0.0578(4) Uani d . 1
O O3 -0.3337(2) 0.45641(15) 0.28446(5) 0.0445(3) Uani d . 1
O O4 -0.6274(2) 0.81543(16) 0.51905(6) 0.0542(4) Uani d . 1
C C1 0.3180(3) 0.0478(2) 0.18309(7) 0.0364(4) Uani d . 1
C C2 0.2243(3) 0.1895(2) 0.19006(7) 0.0363(4) Uani d . 1
H H2 0.2721 0.2894 0.1661 0.044 Uiso calc R 1
C C3 0.0555(3) 0.18698(19) 0.23309(6) 0.0334(4) Uani d . 1
C C4 -0.0519(3) 0.3297(2) 0.24098(7) 0.0361(4) Uani d . 1
H H4 -0.0100 0.4308 0.2173 0.043 Uiso calc R 1
C C5 -0.2151(3) 0.3208(2) 0.28259(7) 0.0376(4) Uani d . 1
C C6 -0.2807(3) 0.1748(2) 0.31916(7) 0.0416(4) Uani d . 1
H H6 -0.3939 0.1724 0.3482 0.050 Uiso calc R 1
C C7 -0.1796(3) 0.0366(2) 0.31236(7) 0.0402(4) Uani d . 1
H H7 -0.2233 -0.0622 0.3371 0.048 Uiso calc R 1
C C8 -0.0113(3) 0.03715(19) 0.26930(6) 0.0344(4) Uani d . 1
C C9 0.0924(3) -0.1059(2) 0.26025(7) 0.0410(4) Uani d . 1
H H9 0.0496 -0.2065 0.2841 0.049 Uiso calc R 1
C C10 0.2526(3) -0.1022(2) 0.21793(7) 0.0407(4) Uani d . 1
H H10 0.3194 -0.1997 0.2120 0.049 Uiso calc R 1
C C11 0.4961(3) 0.13361(19) 0.08868(7) 0.0361(4) Uani d . 1
C C12 0.2975(3) 0.1256(2) 0.04757(7) 0.0402(4) Uani d . 1
H H12 0.1489 0.0664 0.0586 0.048 Uiso calc R 1
C C13 0.3166(3) 0.2042(2) -0.00971(7) 0.0395(4) Uani d . 1
H H13 0.1800 0.1984 -0.0380 0.047 Uiso calc R 1
C C14 0.5327(3) 0.29172(18) -0.02654(7) 0.0341(4) Uani d . 1
C C15 0.7292(3) 0.3012(2) 0.01629(7) 0.0393(4) Uani d . 1
H H15 0.8777 0.3623 0.0059 0.047 Uiso calc R 1
C C16 0.7120(3) 0.2230(2) 0.07376(7) 0.0392(4) Uani d . 1
H H16 0.8473 0.2307 0.1027 0.047 Uiso calc R 1
C C17 0.5597(3) 0.3703(2) -0.08936(7) 0.0403(4) Uani d . 1
C C18 0.3482(3) 0.3545(2) -0.13569(8) 0.0510(5) Uani d . 1
H H18A 0.3925 0.4167 -0.1736 0.061 Uiso calc R 1
H H18B 0.2301 0.4043 -0.1172 0.061 Uiso calc R 1
H H18C 0.2835 0.2321 -0.1466 0.061 Uiso calc R 1
C C19 -0.3525(3) 0.52941(19) 0.34179(7) 0.0359(4) Uani d . 1
C C20 -0.1817(3) 0.5418(2) 0.39204(7) 0.0404(4) Uani d . 1
H H20 -0.0502 0.4910 0.3891 0.049 Uiso calc R 1
C C21 -0.2046(3) 0.6289(2) 0.44668(7) 0.0409(4) Uani d . 1
H H21 -0.0859 0.6398 0.4808 0.049 Uiso calc R 1
C C22 -0.3988(3) 0.70055(19) 0.45228(7) 0.0359(4) Uani d . 1
C C23 -0.5678(3) 0.6862(2) 0.40098(7) 0.0408(4) Uani d . 1
H H23 -0.7010 0.7351 0.4039 0.049 Uiso calc R 1
C C24 -0.5448(3) 0.6021(2) 0.34601(7) 0.0398(4) Uani d . 1
H H24 -0.6606 0.5942 0.3113 0.048 Uiso calc R 1
C C25 -0.4346(3) 0.7891(2) 0.51118(7) 0.0407(4) Uani d . 1
C C26 -0.2330(3) 0.8422(3) 0.56052(8) 0.0545(5) Uani d . 1
H H26A -0.2649 0.9313 0.5884 0.065 Uiso calc R 1
H H26B -0.0902 0.8885 0.5405 0.065 Uiso calc R 1
H H26C -0.2117 0.7415 0.5851 0.065 Uiso calc R 1

loop_
_atom_site_aniso_label
_atom_site_aniso_U_11
_atom_site_aniso_U_22
_atom_site_aniso_U_33
_atom_site_aniso_U_12
_atom_site_aniso_U_13
_atom_site_aniso_U_23
O1 0.0475(7) 0.0581(7) 0.0407(6) 0.0246(6) 0.0160(5) 0.0149(5)
O2 0.0560(8) 0.0639(8) 0.0516(7) 0.0043(6) 0.0144(6) 0.0169(6)
O3 0.0530(7) 0.0528(7) 0.0338(6) 0.0234(6) 0.0082(5) 0.0020(5)
O4 0.0503(8) 0.0594(8) 0.0558(7) 0.0128(6) 0.0184(6) -0.0041(6)
C1 0.0351(9) 0.0458(9) 0.0299(8) 0.0113(7) 0.0054(6) 0.0031(6)
C2 0.0380(9) 0.0388(9) 0.0315(8) 0.0067(7) 0.0041(6) 0.0051(6)
C3 0.0338(8) 0.0389(8) 0.0266(7) 0.0062(7) 0.0010(6) 0.0007(6)
C4 0.0395(9) 0.0370(8) 0.0311(8) 0.0064(7) 0.0038(6) 0.0030(6)
C5 0.0385(9) 0.0427(9) 0.0332(8) 0.0127(7) 0.0025(6) -0.0026(6)
C6 0.0407(10) 0.0492(10) 0.0352(8) 0.0070(8) 0.0117(7) 0.0014(7)
C7 0.0418(10) 0.0405(9) 0.0364(8) 0.0029(7) 0.0073(7) 0.0050(7)
C8 0.0338(9) 0.0388(8) 0.0294(7) 0.0054(7) 0.0024(6) 0.0014(6)
C9 0.0466(10) 0.0372(9) 0.0383(8) 0.0063(7) 0.0058(7) 0.0059(7)
C10 0.0464(10) 0.0401(9) 0.0386(9) 0.0151(7) 0.0063(7) 0.0032(7)
C11 0.0411(9) 0.0378(8) 0.0328(8) 0.0136(7) 0.0087(7) 0.0033(6)
C12 0.0335(9) 0.0448(9) 0.0413(9) 0.0034(7) 0.0099(7) 0.0014(7)
C13 0.0352(9) 0.0461(9) 0.0363(8) 0.0075(7) 0.0021(7) -0.0014(7)
C14 0.0375(9) 0.0310(8) 0.0349(8) 0.0085(6) 0.0064(6) -0.0014(6)
C15 0.0339(9) 0.0390(9) 0.0438(9) 0.0031(7) 0.0085(7) 0.0023(7)
C16 0.0341(9) 0.0466(9) 0.0375(8) 0.0106(7) 0.0025(7) 0.0004(7)
C17 0.0483(10) 0.0364(8) 0.0390(9) 0.0126(7) 0.0103(7) 0.0020(7)
C18 0.0608(12) 0.0583(11) 0.0380(9) 0.0221(9) 0.0049(8) 0.0060(8)
C19 0.0377(9) 0.0370(8) 0.0346(8) 0.0083(7) 0.0103(7) 0.0032(6)
C20 0.0353(9) 0.0462(9) 0.0426(9) 0.0143(7) 0.0053(7) 0.0019(7)
C21 0.0388(9) 0.0459(9) 0.0390(9) 0.0123(7) 0.0019(7) 0.0027(7)
C22 0.0358(9) 0.0335(8) 0.0383(8) 0.0053(6) 0.0079(7) 0.0031(6)
C23 0.0332(9) 0.0433(9) 0.0478(9) 0.0103(7) 0.0081(7) 0.0022(7)
C24 0.0345(9) 0.0446(9) 0.0411(9) 0.0110(7) 0.0020(7) 0.0016(7)
C25 0.0445(10) 0.0369(8) 0.0418(9) 0.0073(7) 0.0129(7) 0.0054(7)
C26 0.0574(12) 0.0635(12) 0.0432(10) 0.0149(9) 0.0048(8) -0.0075(8)

loop_
_atom_type_symbol
_atom_type_description
_atom_type_scat_dispersion_real
_atom_type_scat_dispersion_imag
_atom_type_scat_source
C C 0.0181 0.0091 'International Tables Vol C Tables 4.2.6.8 and 6.1.1.4'
H H 0.0000 0.0000 'International Tables Vol C Tables 4.2.6.8 and 6.1.1.4'
O O 0.0492 0.0322 'International Tables Vol C Tables 4.2.6.8 and 6.1.1.4'

loop_
_geom_angle_atom_site_label_1
_geom_angle_atom_site_label_2
_geom_angle_atom_site_label_3
_geom_angle
C11 O1 C1 119.52(12)
C19 O3 C5 118.88(11)
C2 C1 O1 123.00(14)
C2 C1 C10 121.89(14)
O1 C1 C10 115.03(14)
C1 C2 C3 119.57(14)
C1 C2 H2 120.2
C3 C2 H2 120.2
C2 C3 C4 121.79(14)
C2 C3 C8 119.44(14)
C4 C3 C8 118.76(13)
C5 C4 C3 119.74(14)
C5 C4 H4 120.1
C3 C4 H4 120.1
C4 C5 O3 117.97(14)
C4 C5 C6 122.15(15)
O3 C5 C6 119.65(14)
C7 C6 C5 119.04(14)
C7 C6 H6 120.5
C5 C6 H6 120.5
C6 C7 C8 121.46(14)
C6 C7 H7 119.3
C8 C7 H7 119.3
C7 C8 C9 122.66(14)
C7 C8 C3 118.84(14)
C9 C8 C3 118.50(14)
C10 C9 C8 121.31(14)
C10 C9 H9 119.3
C8 C9 H9 119.3
C9 C10 C1 119.28(15)
C9 C10 H10 120.4
C1 C10 H10 120.4
C16 C11 C12 120.70(14)
C16 C11 O1 116.81(14)
C12 C11 O1 122.32(14)
C11 C12 C13 119.49(14)
C11 C12 H12 120.3
C13 C12 H12 120.3
C12 C13 C14 121.00(15)
C12 C13 H13 119.5
C14 C13 H13 119.5
C15 C14 C13 118.34(14)
C15 C14 C17 119.62(14)
C13 C14 C17 122.02(14)
C16 C15 C14 121.10(14)
C16 C15 H15 119.5
C14 C15 H15 119.5
C11 C16 C15 119.34(15)
C11 C16 H16 120.3
C15 C16 H16 120.3
O2 C17 C14 120.20(15)
O2 C17 C18 120.69(14)
C14 C17 C18 119.09(14)
C17 C18 H18A 109.5
C17 C18 H18B 109.5
H18A C18 H18B 109.5
C17 C18 H18C 109.5
H18A C18 H18C 109.5
H18B C18 H18C 109.5
O3 C19 C24 116.52(14)
O3 C19 C20 122.80(14)
C24 C19 C20 120.53(14)
C19 C20 C21 119.39(15)
C19 C20 H20 120.3
C21 C20 H20 120.3
C20 C21 C22 121.00(15)
C20 C21 H21 119.5
C22 C21 H21 119.5
C21 C22 C23 118.36(14)
C21 C22 C25 122.64(15)
C23 C22 C25 118.98(14)
C24 C23 C22 121.06(15)
C24 C23 H23 119.5
C22 C23 H23 119.5
C23 C24 C19 119.63(15)
C23 C24 H24 120.2
C19 C24 H24 120.2
O4 C25 C22 120.09(15)
O4 C25 C26 120.68(15)
C22 C25 C26 119.22(14)
C25 C26 H26A 109.5
C25 C26 H26B 109.5
H26A C26 H26B 109.5
C25 C26 H26C 109.5
H26A C26 H26C 109.5
H26B C26 H26C 109.5

loop_
_geom_bond_atom_site_label_1
_geom_bond_atom_site_label_2
_geom_bond_distance
O1 C11 1.3871(17)
O1 C1 1.3905(17)
O2 C17 1.2225(18)
O3 C19 1.3772(17)
O3 C5 1.4001(18)
O4 C25 1.2201(19)
C1 C2 1.363(2)
C1 C10 1.408(2)
C2 C3 1.413(2)
C2 H2 0.9500
C3 C4 1.422(2)
C3 C8 1.425(2)
C4 C5 1.361(2)
C4 H4 0.9500
C5 C6 1.405(2)
C6 C7 1.363(2)
C6 H6 0.9500
C7 C8 1.414(2)
C7 H7 0.9500
C8 C9 1.415(2)
C9 C10 1.363(2)
C9 H9 0.9500
C10 H10 0.9500
C11 C16 1.381(2)
C11 C12 1.381(2)
C12 C13 1.381(2)
C12 H12 0.9500
C13 C14 1.391(2)
C13 H13 0.9500
C14 C15 1.391(2)
C14 C17 1.492(2)
C15 C16 1.383(2)
C15 H15 0.9500
C16 H16 0.9500
C17 C18 1.495(2)
C18 H18A 0.9800
C18 H18B 0.9800
C18 H18C 0.9800
C19 C24 1.381(2)
C19 C20 1.386(2)
C20 C21 1.386(2)
C20 H20 0.9500
C21 C22 1.391(2)
C21 H21 0.9500
C22 C23 1.394(2)
C22 C25 1.493(2)
C23 C24 1.381(2)
C23 H23 0.9500
C24 H24 0.9500
C25 C26 1.495(2)
C26 H26A 0.9800
C26 H26B 0.9800
C26 H26C 0.9800

loop_
_geom_hbond_atom_site_label_D
_geom_hbond_atom_site_label_H
_geom_hbond_atom_site_label_A
_geom_hbond_site_symmetry_A
_geom_hbond_distance_DH
_geom_hbond_distance_HA
_geom_hbond_distance_DA
_geom_hbond_angle_DHA
_geom_hbond_publ_flag
C2 H2 O2 2_665 0.95 2.54 3.448(2) 160 y

loop_
_geom_torsion_atom_site_label_1
_geom_torsion_atom_site_label_2
_geom_torsion_atom_site_label_3
_geom_torsion_atom_site_label_4
_geom_torsion
C11 O1 C1 C2 -34.0(2)
C11 O1 C1 C10 149.36(14)
O1 C1 C2 C3 -176.78(13)
C10 C1 C2 C3 -0.4(2)
C1 C2 C3 C4 -178.38(14)
C1 C2 C3 C8 1.0(2)
C2 C3 C4 C5 179.42(14)
C8 C3 C4 C5 0.0(2)
C3 C4 C5 O3 -173.71(12)
C3 C4 C5 C6 0.7(2)
C19 O3 C5 C4 -132.00(15)
C19 O3 C5 C6 53.40(19)
C4 C5 C6 C7 -0.7(2)
O3 C5 C6 C7 173.69(14)
C5 C6 C7 C8 -0.2(2)
C6 C7 C8 C9 -178.51(14)
C6 C7 C8 C3 0.9(2)
C2 C3 C8 C7 179.76(13)
C4 C3 C8 C7 -0.8(2)
C2 C3 C8 C9 -0.8(2)
C4 C3 C8 C9 178.62(13)
C7 C8 C9 C10 179.34(14)
C3 C8 C9 C10 -0.1(2)
C8 C9 C10 C1 0.7(2)
C2 C1 C10 C9 -0.5(2)
O1 C1 C10 C9 176.16(13)
C1 O1 C11 C16 137.94(14)
C1 O1 C11 C12 -46.8(2)
C16 C11 C12 C13 1.7(2)
O1 C11 C12 C13 -173.43(14)
C11 C12 C13 C14 -0.2(2)
C12 C13 C14 C15 -1.2(2)
C12 C13 C14 C17 176.96(14)
C13 C14 C15 C16 1.2(2)
C17 C14 C15 C16 -177.04(14)
C12 C11 C16 C15 -1.7(2)
O1 C11 C16 C15 173.65(13)
C14 C15 C16 C11 0.3(2)
C15 C14 C17 O2 -0.2(2)
C13 C14 C17 O2 -178.38(14)
C15 C14 C17 C18 178.13(14)
C13 C14 C17 C18 0.0(2)
C5 O3 C19 C24 -152.32(14)
C5 O3 C19 C20 32.1(2)
O3 C19 C20 C21 175.05(14)
C24 C19 C20 C21 -0.4(2)
C19 C20 C21 C22 1.4(2)
C20 C21 C22 C23 -1.5(2)
C20 C21 C22 C25 177.50(14)
C21 C22 C23 C24 0.4(2)
C25 C22 C23 C24 -178.56(14)
C22 C23 C24 C19 0.6(2)
O3 C19 C24 C23 -176.32(13)
C20 C19 C24 C23 -0.6(2)
C21 C22 C25 O4 -163.64(15)
C23 C22 C25 O4 15.3(2)
C21 C22 C25 C26 15.4(2)
C23 C22 C25 C26 -165.70(15)

loop_
_cod_related_entry_id
_cod_related_entry_database
_cod_related_entry_code
1 ChemSpider 21118420
